data_2230680
loop_
_publ_author_name
'Pinheiro, Alessandra C.'
'de Souza, Marcus V. N.'
'Tiekink, Edward R. T.'
'Wardell, Solange M. S. V.'
'Wardell, James L.'

_publ_section_title
;
 <i>tert</i>-Butyl
 <i>N</i>-((1<i>S</i>)-2-hydroxy-1-{<i>N</i>'-[(1<i>E</i>)-4-methoxybenzylidene]hydrazinecarbonyl}ethyl)carbamate
;
_journal_coeditor_code HB5921
_journal_issue 7
_journal_name_full 'Acta Crystallographica Section E'
_journal_page_first o1805
_journal_page_last o1806
_journal_paper_doi 10.1107/S1600536811024263
_journal_volume 67
_journal_year 2011
_chemical_formula_iupac 'C16 H23 N3 O5'
_chemical_formula_moiety 'C16 H23 N3 O5'
_chemical_formula_sum 'C16 H23 N3 O5'
_chemical_formula_weight 337.38
_chemical_name_systematic
;
<i>tert</i>-Butyl <i>N</i>-((1<i>S</i>)-2-hydroxy-1-{<i>N</i>'-[(1<i>E</i>)-
4-methoxybenzylidene]hydrazinecarbonyl}ethyl)carbamate
;
_space_group_IT_number 1
_symmetry_cell_setting triclinic
_symmetry_space_group_name_Hall 'P 1'
_symmetry_space_group_name_H-M 'P 1'
_atom_sites_solution_hydrogens geom
_atom_sites_solution_primary direct
_atom_sites_solution_secondary difmap
_audit_creation_method SHELXL-97
_cell_angle_alpha 79.919(4)
_cell_angle_beta 83.686(4)
_cell_angle_gamma 76.505(4)
_cell_formula_units_Z 1
_cell_length_a 5.3323(4)
_cell_length_b 5.7200(4)
_cell_length_c 14.3319(10)
_cell_measurement_reflns_used 14323
_cell_measurement_temperature 120(2)
_cell_measurement_theta_max 27.5
_cell_measurement_theta_min 2.9
_cell_volume 417.41(5)
_computing_cell_refinement 'DENZO (Otwinowski & Minor, 1997) and COLLECT (Hooft, 1998)'
_computing_data_collection 'COLLECT (Hooft, 1998)'
_computing_data_reduction 'DENZO (Otwinowski & Minor, 1997) and COLLECT (Hooft, 1998)'
_computing_molecular_graphics 'ORTEP-3 (Farrugia, 1997) and DIAMOND (Brandenburg, 2006)'
_computing_publication_material 'publCIF (Westrip, 2010)'
_computing_structure_refinement 'SHELXL97 (Sheldrick, 2008)'
_computing_structure_solution 'SHELXS97 (Sheldrick, 2008)'
_diffrn_ambient_temperature 120(2)
_diffrn_detector_area_resol_mean 9.091
_diffrn_measured_fraction_theta_full 0.991
_diffrn_measured_fraction_theta_max 0.991
_diffrn_measurement_device_type 'Bruker--Nonius Roper CCD camera on \k-goniostat'
_diffrn_measurement_method '\f and \w'
_diffrn_radiation_monochromator graphite
_diffrn_radiation_source 'Bruker-Nonius FR591 rotating anode'
_diffrn_radiation_type MoK\a
_diffrn_radiation_wavelength 0.71073
_diffrn_reflns_av_R_equivalents 0.0461
_diffrn_reflns_av_sigmaI/netI 0.0451
_diffrn_reflns_limit_h_max 6
_diffrn_reflns_limit_h_min -6
_diffrn_reflns_limit_k_max 7
_diffrn_reflns_limit_k_min -7
_diffrn_reflns_limit_l_max 18
_diffrn_reflns_limit_l_min -18
_diffrn_reflns_number 7495
_diffrn_reflns_theta_full 27.49
_diffrn_reflns_theta_max 27.49
_diffrn_reflns_theta_min 3.71
_diffrn_standards_decay_% 0
_diffrn_standards_number 0
_exptl_absorpt_coefficient_mu 0.101
_exptl_absorpt_correction_T_max 1.000
_exptl_absorpt_correction_T_min 0.887
_exptl_absorpt_correction_type multi-scan
_exptl_absorpt_process_details '(SADABS; Sheldrick, 2007)'
_exptl_crystal_colour colourless
_exptl_crystal_density_diffrn 1.342
_exptl_crystal_density_method 'not measured'
_exptl_crystal_description block
_exptl_crystal_F_000 180
_exptl_crystal_size_max 0.16
_exptl_crystal_size_mid 0.07
_exptl_crystal_size_min 0.04
_refine_diff_density_max 0.241
_refine_diff_density_min -0.247
_refine_ls_extinction_method none
_refine_ls_goodness_of_fit_ref 1.085
_refine_ls_hydrogen_treatment mixed
_refine_ls_matrix_type full
_refine_ls_number_parameters 230
_refine_ls_number_reflns 1900
_refine_ls_number_restraints 6
_refine_ls_restrained_S_all 1.083
_refine_ls_R_factor_all 0.0653
_refine_ls_R_factor_gt 0.0510
_refine_ls_shift/su_max 0.000
_refine_ls_shift/su_mean 0.000
_refine_ls_structure_factor_coef Fsqd
_refine_ls_weighting_details 'calc w=1/[\s^2^(Fo^2^)+(0.0304P)^2^+0.3732P] where P=(Fo^2^+2Fc^2^)/3'
_refine_ls_weighting_scheme calc
_refine_ls_wR_factor_gt 0.1033
_refine_ls_wR_factor_ref 0.1133
_reflns_number_gt 1661
_reflns_number_total 1900
_reflns_threshold_expression I>2\s(I)
_cod_data_source_file hb5921.cif
_cod_data_source_block I
_cod_database_code 2230680
_cod_database_fobs_code 2230680

loop_
_symmetry_equiv_pos_as_xyz
'x, y, z'

loop_
_atom_site_type_symbol
_atom_site_label
_atom_site_fract_x
_atom_site_fract_y
_atom_site_fract_z
_atom_site_U_iso_or_equiv
_atom_site_adp_type
_atom_site_calc_flag
_atom_site_refinement_flags
_atom_site_occupancy
_atom_site_symmetry_multiplicity
_atom_site_disorder_assembly
_atom_site_disorder_group
O O1 1.6917(5) 0.8513(5) 0.7563(2) 0.0280(7) Uani d . 1 1 . .
O O2 0.9933(5) 0.3081(5) 0.3426(2) 0.0259(6) Uani d . 1 1 . .
O O3 0.4988(5) 0.1450(5) 0.3533(2) 0.0244(6) Uani d D 1 1 . .
H H3O 0.340(3) 0.190(9) 0.369(3) 0.037 Uiso d D 1 1 . .
O O4 0.4967(5) 0.9626(5) 0.06608(19) 0.0228(6) Uani d . 1 1 . .
O O5 0.2010(5) 0.7831(5) 0.1623(2) 0.0250(6) Uani d . 1 1 . .
N N1 1.0286(6) 0.6618(6) 0.4406(2) 0.0215(7) Uani d . 1 1 . .
N N2 0.8274(6) 0.6827(6) 0.3836(2) 0.0209(7) Uani d D 1 1 . .
H H2N 0.709(6) 0.818(5) 0.373(3) 0.025 Uiso d D 1 1 . .
N N3 0.6282(6) 0.6919(6) 0.1906(2) 0.0212(7) Uani d D 1 1 . .
H H3N 0.777(5) 0.731(8) 0.171(3) 0.025 Uiso d D 1 1 . .
C C1 1.2010(7) 0.8412(7) 0.5502(3) 0.0194(8) Uani d . 1 1 . .
C C2 1.4019(7) 0.6394(7) 0.5725(3) 0.0211(8) Uani d . 1 1 . .
H H2 1.4244 0.5028 0.5406 0.025 Uiso calc R 1 1 . .
C C3 1.5699(7) 0.6361(7) 0.6412(3) 0.0222(8) Uani d . 1 1 . .
H H3 1.7053 0.4975 0.6560 0.027 Uiso calc R 1 1 . .
C C4 1.5392(7) 0.8349(7) 0.6876(3) 0.0229(8) Uani d . 1 1 . .
C C5 1.3430(8) 1.0405(7) 0.6634(3) 0.0256(9) Uani d . 1 1 . .
H H5 1.3242 1.1793 0.6937 0.031 Uiso calc R 1 1 . .
C C6 1.1777(8) 1.0429(7) 0.5961(3) 0.0251(9) Uani d . 1 1 . .
H H6 1.0453 1.1836 0.5805 0.030 Uiso calc R 1 1 . .
C C7 1.8959(8) 0.6473(8) 0.7822(3) 0.0280(9) Uani d . 1 1 . .
H H7A 1.8249 0.5017 0.8027 0.042 Uiso calc R 1 1 . .
H H7B 1.9827 0.6773 0.8343 0.042 Uiso calc R 1 1 . .
H H7C 2.0207 0.6225 0.7274 0.042 Uiso calc R 1 1 . .
C C8 1.0108(8) 0.8446(7) 0.4829(3) 0.0229(8) Uani d . 1 1 . .
H H8 0.8738 0.9833 0.4709 0.027 Uiso calc R 1 1 . .
C C9 0.8245(7) 0.4972(7) 0.3388(3) 0.0195(7) Uani d . 1 1 . .
C C10 0.5925(7) 0.5327(7) 0.2797(3) 0.0188(7) Uani d . 1 1 . .
H H10 0.4336 0.6117 0.3161 0.023 Uiso calc R 1 1 . .
C C11 0.5605(7) 0.2847(7) 0.2643(3) 0.0226(8) Uani d . 1 1 . .
H H11A 0.4206 0.3063 0.2214 0.027 Uiso calc R 1 1 . .
H H11B 0.7227 0.1972 0.2339 0.027 Uiso calc R 1 1 . .
C C12 0.4209(7) 0.8111(7) 0.1416(3) 0.0188(7) Uani d . 1 1 . .
C C13 0.3072(7) 1.1111(7) -0.0009(3) 0.0213(8) Uani d . 1 1 . .
C C14 0.4761(8) 1.2529(7) -0.0707(3) 0.0264(9) Uani d . 1 1 . .
H H14A 0.5607 1.3426 -0.0360 0.040 Uiso calc R 1 1 . .
H H14B 0.3684 1.3678 -0.1172 0.040 Uiso calc R 1 1 . .
H H14C 0.6079 1.1395 -0.1037 0.040 Uiso calc R 1 1 . .
C C15 0.0964(8) 1.2826(7) 0.0503(3) 0.0250(8) Uani d . 1 1 . .
H H15A -0.0152 1.1886 0.0920 0.038 Uiso calc R 1 1 . .
H H15B -0.0070 1.4008 0.0034 0.038 Uiso calc R 1 1 . .
H H15C 0.1759 1.3688 0.0882 0.038 Uiso calc R 1 1 . .
C C16 0.1993(8) 0.9468(7) -0.0514(3) 0.0244(8) Uani d . 1 1 . .
H H16A 0.3423 0.8281 -0.0770 0.037 Uiso calc R 1 1 . .
H H16B 0.0995 1.0457 -0.1036 0.037 Uiso calc R 1 1 . .
H H16C 0.0868 0.8610 -0.0063 0.037 Uiso calc R 1 1 . .

loop_
_atom_site_aniso_label
_atom_site_aniso_U_11
_atom_site_aniso_U_22
_atom_site_aniso_U_33
_atom_site_aniso_U_12
_atom_site_aniso_U_13
_atom_site_aniso_U_23
O1 0.0280(15) 0.0329(16) 0.0243(15) -0.0048(13) -0.0056(12) -0.0074(12)
O2 0.0193(14) 0.0193(13) 0.0391(17) -0.0037(11) -0.0067(12) -0.0026(12)
O3 0.0160(13) 0.0238(14) 0.0286(15) -0.0031(11) -0.0011(11) 0.0066(11)
O4 0.0181(13) 0.0237(14) 0.0246(14) -0.0042(11) -0.0059(11) 0.0041(11)
O5 0.0229(15) 0.0279(15) 0.0241(15) -0.0076(12) -0.0041(11) 0.0006(12)
N1 0.0212(16) 0.0245(16) 0.0186(16) -0.0052(13) -0.0055(12) -0.0005(13)
N2 0.0183(16) 0.0231(17) 0.0203(17) -0.0016(13) -0.0073(13) -0.0007(13)
N3 0.0152(15) 0.0221(17) 0.0242(17) -0.0044(12) -0.0026(13) 0.0034(13)
C1 0.0201(18) 0.0232(19) 0.0155(18) -0.0087(15) -0.0010(14) 0.0007(14)
C2 0.0208(19) 0.0228(19) 0.0201(19) -0.0046(16) 0.0018(15) -0.0072(15)
C3 0.0189(19) 0.026(2) 0.0206(19) -0.0025(15) -0.0029(15) -0.0012(16)
C4 0.0205(19) 0.027(2) 0.022(2) -0.0094(16) 0.0011(16) 0.0001(16)
C5 0.028(2) 0.0212(19) 0.027(2) -0.0024(16) -0.0023(17) -0.0058(16)
C6 0.026(2) 0.0185(18) 0.029(2) 0.0007(15) -0.0069(17) -0.0021(15)
C7 0.025(2) 0.035(2) 0.023(2) -0.0076(18) -0.0057(16) 0.0015(17)
C8 0.0228(19) 0.0221(19) 0.022(2) -0.0055(15) -0.0005(15) 0.0016(15)
C9 0.0176(18) 0.0182(17) 0.0209(19) -0.0059(14) 0.0027(14) 0.0020(14)
C10 0.0157(17) 0.0221(18) 0.0180(18) -0.0044(14) -0.0016(14) -0.0008(14)
C11 0.023(2) 0.0199(19) 0.025(2) -0.0073(15) -0.0042(16) 0.0023(15)
C12 0.0202(19) 0.0202(18) 0.0161(18) -0.0072(14) -0.0012(14) 0.0001(14)
C13 0.0178(18) 0.0227(19) 0.0209(19) -0.0029(15) -0.0051(15) 0.0042(15)
C14 0.027(2) 0.022(2) 0.027(2) -0.0028(16) -0.0056(17) 0.0027(16)
C15 0.027(2) 0.022(2) 0.024(2) -0.0027(16) -0.0046(16) -0.0024(15)
C16 0.026(2) 0.0255(19) 0.022(2) -0.0068(16) -0.0025(16) -0.0036(16)

loop_
_atom_type_symbol
_atom_type_description
_atom_type_scat_dispersion_real
_atom_type_scat_dispersion_imag
_atom_type_scat_source
C C 0.0030 0.0020 'International Tables Vol C Tables 4.2.6.8 and 6.1.1.4'
H H 0.0000 0.0000 'International Tables Vol C Tables 4.2.6.8 and 6.1.1.4'
N N 0.0060 0.0030 'International Tables Vol C Tables 4.2.6.8 and 6.1.1.4'
O O 0.0110 0.0060 'International Tables Vol C Tables 4.2.6.8 and 6.1.1.4'

loop_
_geom_angle_atom_site_label_1
_geom_angle_atom_site_label_2
_geom_angle_atom_site_label_3
_geom_angle_site_symmetry_1
_geom_angle_site_symmetry_3
_geom_angle
_geom_angle_publ_flag
C4 O1 C7 . . 117.4(3) ?
C11 O3 H3O . . 109(3) ?
C12 O4 C13 . . 120.5(3) ?
C8 N1 N2 . . 114.4(3) ?
C9 N2 N1 . . 118.8(3) ?
C9 N2 H2N . . 119(3) ?
N1 N2 H2N . . 122(3) ?
C12 N3 C10 . . 119.8(3) ?
C12 N3 H3N . . 117(3) ?
C10 N3 H3N . . 122(3) ?
C2 C1 C6 . . 118.3(4) ?
C2 C1 C8 . . 122.2(3) ?
C6 C1 C8 . . 119.5(3) ?
C1 C2 C3 . . 120.8(3) ?
C1 C2 H2 . . 119.6 ?
C3 C2 H2 . . 119.6 ?
C4 C3 C2 . . 120.0(3) ?
C4 C3 H3 . . 120.0 ?
C2 C3 H3 . . 120.0 ?
O1 C4 C3 . . 125.0(3) ?
O1 C4 C5 . . 115.6(3) ?
C3 C4 C5 . . 119.4(3) ?
C6 C5 C4 . . 120.4(4) ?
C6 C5 H5 . . 119.8 ?
C4 C5 H5 . . 119.8 ?
C5 C6 C1 . . 121.0(4) ?
C5 C6 H6 . . 119.5 ?
C1 C6 H6 . . 119.5 ?
O1 C7 H7A . . 109.5 ?
O1 C7 H7B . . 109.5 ?
H7A C7 H7B . . 109.5 ?
O1 C7 H7C . . 109.5 ?
H7A C7 H7C . . 109.5 ?
H7B C7 H7C . . 109.5 ?
N1 C8 C1 . . 120.4(3) ?
N1 C8 H8 . . 119.8 ?
C1 C8 H8 . . 119.8 ?
O2 C9 N2 . . 124.3(4) ?
O2 C9 C10 . . 120.3(3) ?
N2 C9 C10 . . 115.4(3) ?
N3 C10 C11 . . 112.2(3) ?
N3 C10 C9 . . 109.8(3) ?
C11 C10 C9 . . 109.1(3) ?
N3 C10 H10 . . 108.6 ?
C11 C10 H10 . . 108.6 ?
C9 C10 H10 . . 108.6 ?
O3 C11 C10 . . 110.0(3) ?
O3 C11 H11A . . 109.7 ?
C10 C11 H11A . . 109.7 ?
O3 C11 H11B . . 109.7 ?
C10 C11 H11B . . 109.7 ?
H11A C11 H11B . . 108.2 ?
O5 C12 N3 . . 124.9(3) ?
O5 C12 O4 . . 125.6(3) ?
N3 C12 O4 . . 109.5(3) ?
O4 C13 C15 . . 110.6(3) ?
O4 C13 C16 . . 110.2(3) ?
C15 C13 C16 . . 112.6(3) ?
O4 C13 C14 . . 101.7(3) ?
C15 C13 C14 . . 110.9(3) ?
C16 C13 C14 . . 110.4(3) ?
C13 C14 H14A . . 109.5 ?
C13 C14 H14B . . 109.5 ?
H14A C14 H14B . . 109.5 ?
C13 C14 H14C . . 109.5 ?
H14A C14 H14C . . 109.5 ?
H14B C14 H14C . . 109.5 ?
C13 C15 H15A . . 109.5 ?
C13 C15 H15B . . 109.5 ?
H15A C15 H15B . . 109.5 ?
C13 C15 H15C . . 109.5 ?
H15A C15 H15C . . 109.5 ?
H15B C15 H15C . . 109.5 ?
C13 C16 H16A . . 109.5 ?
C13 C16 H16B . . 109.5 ?
H16A C16 H16B . . 109.5 ?
C13 C16 H16C . . 109.5 ?
H16A C16 H16C . . 109.5 ?
H16B C16 H16C . . 109.5 ?

loop_
_geom_bond_atom_site_label_1
_geom_bond_atom_site_label_2
_geom_bond_site_symmetry_2
_geom_bond_distance
_geom_bond_publ_flag
O1 C4 . 1.372(5) ?
O1 C7 . 1.425(5) ?
O2 C9 . 1.233(5) ?
O3 C11 . 1.431(4) ?
O3 H3O . 0.841(10) ?
O4 C12 . 1.350(4) ?
O4 C13 . 1.480(4) ?
O5 C12 . 1.218(4) ?
N1 C8 . 1.278(5) ?
N1 N2 . 1.389(4) ?
N2 C9 . 1.336(5) ?
N2 H2N . 0.880(10) ?
N3 C12 . 1.353(5) ?
N3 C10 . 1.455(5) ?
N3 H3N . 0.880(10) ?
C1 C2 . 1.397(5) ?
C1 C6 . 1.401(6) ?
C1 C8 . 1.469(5) ?
C2 C3 . 1.397(5) ?
C2 H2 . 0.9500 ?
C3 C4 . 1.385(5) ?
C3 H3 . 0.9500 ?
C4 C5 . 1.400(6) ?
C5 C6 . 1.372(6) ?
C5 H5 . 0.9500 ?
C6 H6 . 0.9500 ?
C7 H7A . 0.9800 ?
C7 H7B . 0.9800 ?
C7 H7C . 0.9800 ?
C8 H8 . 0.9500 ?
C9 C10 . 1.530(5) ?
C10 C11 . 1.524(5) ?
C10 H10 . 1.0000 ?
C11 H11A . 0.9900 ?
C11 H11B . 0.9900 ?
C13 C15 . 1.523(5) ?
C13 C16 . 1.523(5) ?
C13 C14 . 1.526(5) ?
C14 H14A . 0.9800 ?
C14 H14B . 0.9800 ?
C14 H14C . 0.9800 ?
C15 H15A . 0.9800 ?
C15 H15B . 0.9800 ?
C15 H15C . 0.9800 ?
C16 H16A . 0.9800 ?
C16 H16B . 0.9800 ?
C16 H16C . 0.9800 ?

loop_
_geom_hbond_atom_site_label_D
_geom_hbond_atom_site_label_H
_geom_hbond_atom_site_label_A
_geom_hbond_site_symmetry_A
_geom_hbond_distance_DH
_geom_hbond_distance_HA
_geom_hbond_distance_DA
_geom_hbond_angle_DHA
O3 H3o O2 1_455 0.84(3) 1.87(3) 2.651(4) 153(4)
N2 H2n O3 1_565 0.88(3) 1.93(3) 2.803(4) 169(3)
N3 H3n O5 1_655 0.88(3) 2.34(3) 3.188(4) 164(4)

loop_
_geom_torsion_atom_site_label_1
_geom_torsion_atom_site_label_2
_geom_torsion_atom_site_label_3
_geom_torsion_atom_site_label_4
_geom_torsion_site_symmetry_1
_geom_torsion_site_symmetry_2
_geom_torsion_site_symmetry_3
_geom_torsion_site_symmetry_4
_geom_torsion
_geom_torsion_publ_flag
C8 N1 N2 C9 . . . . -177.8(3) ?
C6 C1 C2 C3 . . . . 2.0(6) ?
C8 C1 C2 C3 . . . . -176.0(4) ?
C1 C2 C3 C4 . . . . -0.3(6) ?
C7 O1 C4 C3 . . . . -0.5(5) ?
C7 O1 C4 C5 . . . . -179.2(4) ?
C2 C3 C4 O1 . . . . 179.7(4) ?
C2 C3 C4 C5 . . . . -1.6(6) ?
O1 C4 C5 C6 . . . . -179.4(4) ?
C3 C4 C5 C6 . . . . 1.8(6) ?
C4 C5 C6 C1 . . . . -0.1(6) ?
C2 C1 C6 C5 . . . . -1.8(6) ?
C8 C1 C6 C5 . . . . 176.2(4) ?
N2 N1 C8 C1 . . . . 176.1(3) ?
C2 C1 C8 N1 . . . . -1.8(5) ?
C6 C1 C8 N1 . . . . -179.8(4) ?
N1 N2 C9 O2 . . . . -1.9(5) ?
N1 N2 C9 C10 . . . . 178.5(3) ?
C12 N3 C10 C11 . . . . 79.8(4) ?
C12 N3 C10 C9 . . . . -158.7(3) ?
O2 C9 C10 N3 . . . . -102.2(4) ?
N2 C9 C10 N3 . . . . 77.5(4) ?
O2 C9 C10 C11 . . . . 21.1(5) ?
N2 C9 C10 C11 . . . . -159.2(3) ?
N3 C10 C11 O3 . . . . -173.9(3) ?
C9 C10 C11 O3 . . . . 64.3(4) ?
C10 N3 C12 O5 . . . . -5.9(6) ?
C10 N3 C12 O4 . . . . 174.9(3) ?
C13 O4 C12 O5 . . . . -0.7(5) ?
C13 O4 C12 N3 . . . . 178.6(3) ?
C12 O4 C13 C15 . . . . 60.9(4) ?
C12 O4 C13 C16 . . . . -64.3(4) ?
C12 O4 C13 C14 . . . . 178.7(3) ?

loop_
_cod_related_entry_id
_cod_related_entry_database
_cod_related_entry_code
1 ChemSpider 30656771
